data_4023471
loop_
_publ_author_name
'Masahiko Shibahara'
'Motonori Watanabe'
'Tetsuo Iwanaga'
'Taisuke Matsumoto'
'Keiko Ideta'
'Teruo Shinmyozu'

_publ_contact_author_address
;
    Department of Chemistry, Faculty of Education and Welfare Science,
    Oita University, Dan-noharu 700, Oita 870-1192, Japan
;
_publ_contact_author_email mshiba@cc.oita-u.ac.jp
_publ_contact_author_fax '+81 97 554 7553'
_publ_contact_author_name ' Masahiko Shibahara'
_publ_contact_author_phone '+81 97 554 7553'
_publ_section_title
;
 Synthesis, Structure, and Transannular \p-\p Interaction of
 Three- and Four-Layered [3.3]Paracyclophanes
;
_journal_name_full 'Journal of Organic Chemistry'
_journal_page_first 4433
_journal_page_last 4442
_journal_paper_doi 10.1021/jo8003309
_journal_volume 73
_journal_year 2008
_chemical_formula_moiety 'C42 H44 O2 '
_chemical_formula_sum 'C42 H44 O2'
_chemical_formula_weight 580.81
_space_group_IT_number 86
_symmetry_cell_setting tetragonal
_symmetry_Int_Tables_number 86
_symmetry_space_group_name_Hall '-P 4bc'
_symmetry_space_group_name_H-M 'P 42/n :2'
_audit_creation_date 'Wed Nov  3 16:36:09 2004'
_audit_creation_method 'by teXsan'
_cell_angle_alpha 90
_cell_angle_beta 90
_cell_angle_gamma 90
_cell_formula_units_Z 4
_cell_length_a 17.2667(8)
_cell_length_b 17.2667(8)
_cell_length_c 10.1391(4)
_cell_measurement_reflns_used 29431
_cell_measurement_temperature 113.2
_cell_measurement_theta_max 27.5
_cell_measurement_theta_min 1.2
_cell_volume 3022.9(2)
_computing_cell_refinement PROCESS-AUTO
_computing_data_collection PROCESS-AUTO
_computing_data_reduction 'teXsan Ver. 1.11'
_computing_publication_material 'teXsan Ver. 1.11'
_computing_structure_refinement 'teXsan Ver. 1.10'
_computing_structure_solution SIR97
_diffrn_detector_area_resol_mean 10.00
_diffrn_measured_fraction_theta_full 1.0000
_diffrn_measured_fraction_theta_max 1.0000
_diffrn_measurement_device_type 'Rigaku RAXIS-RAPID Imaging Plate'
_diffrn_measurement_method \w
_diffrn_radiation_type 'Mo K\a'
_diffrn_radiation_wavelength 0.7107
_diffrn_reflns_av_R_equivalents 0.068
_diffrn_reflns_limit_h_max 22
_diffrn_reflns_limit_h_min 0
_diffrn_reflns_limit_k_max 22
_diffrn_reflns_limit_k_min 0
_diffrn_reflns_limit_l_max 13
_diffrn_reflns_limit_l_min 0
_diffrn_reflns_number 28356
_diffrn_reflns_theta_full 27.48
_diffrn_reflns_theta_max 27.48
_exptl_absorpt_coefficient_mu 0.076
_exptl_absorpt_correction_T_max 0.986
_exptl_absorpt_correction_T_min 0.687
_exptl_absorpt_correction_type multi-scan
_exptl_absorpt_process_details '(Higashi, 1995)'
_exptl_crystal_colour colorless
_exptl_crystal_density_diffrn 1.276
_exptl_crystal_density_method 'not measured'
_exptl_crystal_description prism
_exptl_crystal_size_max 0.250
_exptl_crystal_size_mid 0.230
_exptl_crystal_size_min 0.190
_refine_diff_density_max 0.52
_refine_diff_density_min -0.47
_refine_ls_extinction_method none
_refine_ls_goodness_of_fit_ref 0.889
_refine_ls_hydrogen_treatment noref
_refine_ls_number_parameters 199
_refine_ls_number_reflns 3466
_refine_ls_R_factor_gt 0.0462
_refine_ls_shift/su_max 0.0002
_refine_ls_structure_factor_coef Fsqd
_refine_ls_weighting_details 'w = 1/[\s^2^(Fo^2^) + (0.05000(Max(Fo^2^,0) + 2Fc^2^)/3)^2^]'
_refine_ls_weighting_scheme calc
_refine_ls_wR_factor_ref 0.1234
_reflns_number_gt 1932
_reflns_number_total 3466
_reflns_threshold_expression F^2^>2.0\s(F^2^)
_cod_data_source_file jo8003309-File007.cif
_cod_data_source_block 4LPCP-Dione
_cod_original_sg_symbol_H-M 'P 42/n'
_cod_original_formula_sum 'C42 H44 O2 '
_cod_database_code 4023471

loop_
_symmetry_equiv_pos_as_xyz
x,y,z
1/2-x,1/2-y,z
-y,1/2+x,1/2+z
1/2+y,-x,1/2+z
-x,-y,-z
1/2+x,1/2+y,-z
y,1/2-x,1/2-z
1/2-y,x,1/2-z

loop_
_atom_site_label
_atom_site_type_symbol
_atom_site_fract_x
_atom_site_fract_y
_atom_site_fract_z
_atom_site_U_iso_or_equiv
_atom_site_adp_type
_atom_site_occupancy
_atom_site_calc_flag
_atom_site_refinement_flags
_atom_site_disorder_assembly
_atom_site_disorder_group
O(1) O 0.08193(9) 0.06480(10) 0.8983(2) 0.0369(5) Uani 1.00 d . . .
C(1) C 0.0661(1) -0.1549(1) 0.3016(2) 0.0269(6) Uani 1.00 d . . .
C(2) C 0.1435(1) -0.1910(1) 0.2548(2) 0.0320(6) Uani 1.00 d . . .
C(3) C 0.1940(1) -0.1424(1) 0.1622(2) 0.0330(6) Uani 1.00 d . . .
C(4) C 0.2289(1) -0.0711(1) 0.2249(2) 0.0264(6) Uani 1.00 d . . .
C(5) C 0.2213(1) 0.0023(1) 0.1686(2) 0.0278(6) Uani 1.00 d . . .
C(6) C 0.2402(1) 0.0684(1) 0.2404(2) 0.0271(6) Uani 1.00 d . . .
C(7) C 0.2679(1) 0.0637(1) 0.3681(2) 0.0242(6) Uani 1.00 d . . .
C(8) C 0.2852(1) -0.0099(1) 0.4169(2) 0.0252(6) Uani 1.00 d . . .
C(9) C 0.2660(1) -0.0758(1) 0.3473(2) 0.0266(6) Uani 1.00 d . . .
C(10) C 0.2747(1) 0.1349(1) 0.4558(2) 0.0284(6) Uani 1.00 d . . .
C(11) C 0.2344(1) 0.1279(1) 0.5905(2) 0.0286(6) Uani 1.00 d . . .
C(12) C 0.1449(1) 0.1252(1) 0.5898(2) 0.0264(6) Uani 1.00 d . . .
C(13) C 0.1121(1) 0.0528(1) 0.5270(2) 0.0208(5) Uani 1.00 d . . .
C(14) C 0.0829(1) 0.0570(1) 0.3998(2) 0.0214(5) Uani 1.00 d . . .
C(15) C 0.0607(1) -0.0079(1) 0.3281(2) 0.0211(5) Uani 1.00 d . . .
C(16) C 0.0742(1) -0.0814(1) 0.3814(2) 0.0215(5) Uani 1.00 d . . .
C(17) C 0.0955(1) -0.0853(1) 0.5141(2) 0.0206(5) Uani 1.00 d . . .
C(18) C 0.1108(1) -0.0197(1) 0.5890(2) 0.0199(5) Uani 1.00 d . . .
C(19) C 0.1218(1) -0.0267(1) 0.7378(2) 0.0245(6) Uani 1.00 d . . .
C(20) C 0.0614(1) 0.0164(1) 0.8186(2) 0.0241(6) Uani 1.00 d . . .
C(21) C -0.0242(1) -0.0044(1) 0.8068(2) 0.0263(6) Uani 1.00 d . . .
H(1) H 0.0388 -0.1978 0.3659 0.0348 Uiso 1.00 calc . . .
H(2) H 0.0353 -0.1464 0.2206 0.0348 Uiso 1.00 calc . . .
H(3) H 0.1747 -0.2047 0.3393 0.0348 Uiso 1.00 calc . . .
H(4) H 0.1277 -0.2423 0.2140 0.0348 Uiso 1.00 calc . . .
H(5) H 0.1633 -0.1282 0.0766 0.0348 Uiso 1.00 calc . . .
H(6) H 0.2369 -0.1754 0.1289 0.0348 Uiso 1.00 calc . . .
H(7) H 0.2007 0.0106 0.0759 0.0348 Uiso 1.00 calc . . .
H(8) H 0.2336 0.1158 0.1896 0.0348 Uiso 1.00 calc . . .
H(9) H 0.3133 -0.0167 0.4999 0.0348 Uiso 1.00 calc . . .
H(10) H 0.2641 -0.1332 0.3978 0.0348 Uiso 1.00 calc . . .
H(11) H 0.2447 0.1768 0.4018 0.0348 Uiso 1.00 calc . . .
H(12) H 0.3326 0.1486 0.4709 0.0348 Uiso 1.00 calc . . .
H(13) H 0.2559 0.1806 0.6301 0.0348 Uiso 1.00 calc . . .
H(14) H 0.2579 0.0808 0.6385 0.0348 Uiso 1.00 calc . . .
H(15) H 0.1274 0.1750 0.5355 0.0348 Uiso 1.00 calc . . .
H(16) H 0.1313 0.1317 0.6824 0.0348 Uiso 1.00 calc . . .
H(17) H 0.0781 0.1105 0.3644 0.0348 Uiso 1.00 calc . . .
H(18) H 0.0976 -0.1378 0.5565 0.0348 Uiso 1.00 calc . . .
H(19) H 0.1815 -0.0067 0.7537 0.0348 Uiso 1.00 calc . . .
H(20) H 0.1250 -0.0871 0.7600 0.0348 Uiso 1.00 calc . . .
H(21) H -0.0316 -0.0592 0.8327 0.0348 Uiso 1.00 calc . . .
H(22) H -0.0536 0.0226 0.8766 0.0348 Uiso 1.00 calc . . .

loop_
_atom_site_aniso_label
_atom_site_aniso_U_11
_atom_site_aniso_U_22
_atom_site_aniso_U_33
_atom_site_aniso_U_12
_atom_site_aniso_U_13
_atom_site_aniso_U_23
O(1) 0.0395(10) 0.046(1) 0.0251(8) -0.0041(8) -0.0027(8) -0.0092(8)
C(1) 0.025(1) 0.026(1) 0.029(1) -0.0031(9) 0.0016(10) -0.0057(10)
C(2) 0.031(1) 0.023(1) 0.041(1) -0.0002(10) 0.004(1) -0.009(1)
C(3) 0.028(1) 0.037(1) 0.034(1) 0.0017(10) 0.006(1) -0.012(1)
C(4) 0.018(1) 0.033(1) 0.028(1) 0.0021(9) 0.0096(10) -0.003(1)
C(5) 0.019(1) 0.041(1) 0.023(1) 0.0014(9) 0.0054(9) 0.004(1)
C(6) 0.018(1) 0.034(1) 0.029(1) -0.0010(9) 0.0055(9) 0.010(1)
C(7) 0.015(1) 0.027(1) 0.030(1) -0.0032(9) 0.0046(9) 0.0049(10)
C(8) 0.018(1) 0.031(1) 0.027(1) 0.0018(9) -0.0024(9) 0.0031(10)
C(9) 0.019(1) 0.028(1) 0.033(1) 0.0031(9) 0.0071(10) 0.004(1)
C(10) 0.023(1) 0.025(1) 0.037(1) -0.0046(9) -0.001(1) 0.004(1)
C(11) 0.029(1) 0.022(1) 0.035(1) -0.0044(9) -0.004(1) -0.001(1)
C(12) 0.030(1) 0.022(1) 0.028(1) -0.0011(9) 0.003(1) -0.0018(10)
C(13) 0.0155(10) 0.022(1) 0.025(1) 0.0017(8) 0.0050(9) -0.0013(9)
C(14) 0.019(1) 0.019(1) 0.026(1) 0.0016(8) 0.0059(9) 0.0055(9)
C(15) 0.0153(10) 0.028(1) 0.020(1) -0.0006(8) 0.0025(9) 0.0027(9)
C(16) 0.0143(10) 0.024(1) 0.026(1) -0.0011(8) 0.0054(9) -0.0005(9)
C(17) 0.0156(10) 0.019(1) 0.027(1) 0.0015(8) 0.0046(9) 0.0044(9)
C(18) 0.0143(10) 0.025(1) 0.021(1) 0.0018(8) 0.0027(9) 0.0003(9)
C(19) 0.022(1) 0.028(1) 0.024(1) 0.0035(9) -0.0019(9) 0.0044(10)
C(20) 0.031(1) 0.028(1) 0.0133(10) 0.0015(9) -0.0023(9) 0.0046(9)
C(21) 0.025(1) 0.033(1) 0.020(1) -0.0007(10) 0.0043(10) 0.0036(10)

loop_
_atom_type_symbol
_atom_type_description
_atom_type_scat_dispersion_real
_atom_type_scat_dispersion_imag
_atom_type_scat_source
C C 0.003 0.002
;International Tables for Crystallography
(1992, Vol. C, Tables 4.2.6.8 and 6.1.1.1)
;
H H 0.000 0.000
;International Tables for Crystallography
(1992, Vol. C, Table 6.1.1.2)
;
O O 0.011 0.006
;International Tables for Crystallography
(1992, Vol. C, Tables 4.2.6.8 and 6.1.1.1)
;

loop_
_geom_angle_atom_site_label_1
_geom_angle_atom_site_label_2
_geom_angle_atom_site_label_3
_geom_angle
_geom_angle_site_symmetry_1
_geom_angle_site_symmetry_2
_geom_angle_site_symmetry_3
_geom_angle_publ_flag
C(2) C(1) C(16) 115.0(2) . . . yes
C(1) C(2) C(3) 117.3(2) . . . yes
C(2) C(3) C(4) 114.6(2) . . . yes
C(3) C(4) C(5) 122.0(2) . . . yes
C(3) C(4) C(9) 120.6(2) . . . yes
C(5) C(4) C(9) 117.3(2) . . . yes
C(4) C(5) C(6) 120.6(2) . . . yes
C(5) C(6) C(7) 121.5(2) . . . yes
C(6) C(7) C(8) 117.3(2) . . . yes
C(6) C(7) C(10) 121.8(2) . . . yes
C(8) C(7) C(10) 120.8(2) . . . yes
C(7) C(8) C(9) 121.2(2) . . . yes
C(4) C(9) C(8) 121.1(2) . . . yes
C(7) C(10) C(11) 114.9(2) . . . yes
C(10) C(11) C(12) 116.8(2) . . . yes
C(11) C(12) C(13) 113.6(2) . . . yes
C(12) C(13) C(14) 119.0(2) . . . yes
C(12) C(13) C(18) 123.8(2) . . . yes
C(14) C(13) C(18) 117.3(2) . . . yes
C(13) C(14) C(15) 123.0(2) . . . yes
C(14) C(15) C(16) 118.9(2) . . . yes
C(14) C(15) C(21) 118.2(2) . . 5_556 yes
C(16) C(15) C(21) 122.9(2) . . 5_556 yes
C(1) C(16) C(15) 122.6(2) . . . yes
C(1) C(16) C(17) 120.0(2) . . . yes
C(15) C(16) C(17) 117.4(2) . . . yes
C(16) C(17) C(18) 122.5(2) . . . yes
C(13) C(18) C(17) 119.1(2) . . . yes
C(13) C(18) C(19) 120.8(2) . . . yes
C(17) C(18) C(19) 120.0(2) . . . yes
C(18) C(19) C(20) 114.1(2) . . . yes
O(1) C(20) C(19) 119.6(2) . . . yes
O(1) C(20) C(21) 119.8(2) . . . yes
C(19) C(20) C(21) 120.4(2) . . . yes
C(15) C(21) C(20) 116.1(2) 5_556 . . yes

loop_
_geom_bond_atom_site_label_1
_geom_bond_atom_site_label_2
_geom_bond_distance
_geom_bond_site_symmetry_1
_geom_bond_site_symmetry_2
_geom_bond_publ_flag
O(1) C(20) 1.215(3) . . yes
C(1) C(2) 1.550(3) . . yes
C(1) C(16) 1.512(3) . . yes
C(2) C(3) 1.531(3) . . yes
C(3) C(4) 1.511(3) . . yes
C(4) C(5) 1.396(3) . . yes
C(4) C(9) 1.398(3) . . yes
C(5) C(6) 1.393(3) . . yes
C(6) C(7) 1.383(3) . . yes
C(7) C(8) 1.396(3) . . yes
C(7) C(10) 1.522(3) . . yes
C(8) C(9) 1.379(3) . . yes
C(10) C(11) 1.537(3) . . yes
C(11) C(12) 1.546(3) . . yes
C(12) C(13) 1.513(3) . . yes
C(13) C(14) 1.386(3) . . yes
C(13) C(18) 1.402(3) . . yes
C(14) C(15) 1.390(3) . . yes
C(15) C(16) 1.399(3) . . yes
C(15) C(21) 1.521(3) . 5_556 yes
C(16) C(17) 1.396(3) . . yes
C(17) C(18) 1.389(3) . . yes
C(18) C(19) 1.525(3) . . yes
C(19) C(20) 1.521(3) . . yes
C(20) C(21) 1.525(3) . . yes

loop_
_geom_contact_atom_site_label_1
_geom_contact_atom_site_label_2
_geom_contact_distance
_geom_contact_site_symmetry_1
_geom_contact_site_symmetry_2
_geom_contact_publ_flag
O(1) C(10) 3.272(3) . 7_556 ?
O(1) C(21) 3.320(3) . 5_557 ?
O(1) C(11) 3.558(3) . 7_556 ?
O(1) C(8) 3.569(3) . 7_556 ?

loop_
_geom_torsion_atom_site_label_1
_geom_torsion_atom_site_label_2
_geom_torsion_atom_site_label_3
_geom_torsion_atom_site_label_4
_geom_torsion
_geom_torsion_site_symmetry_1
_geom_torsion_site_symmetry_2
_geom_torsion_site_symmetry_3
_geom_torsion_site_symmetry_4
_geom_torsion_publ_flag
O(1) C(20) C(19) C(18) -123.5(2) . . . . yes
O(1) C(20) C(21) C(15) 121.3(2) . . . 5_556 yes
C(1) C(2) C(3) C(4) 68.0(3) . . . . yes
C(1) C(16) C(15) C(14) -168.3(2) . . . . yes
C(1) C(16) C(15) C(21) 10.4(3) . . . 5_556 yes
C(1) C(16) C(17) C(18) 173.9(2) . . . . yes
C(2) C(1) C(16) C(15) 102.3(2) . . . . yes
C(2) C(1) C(16) C(17) -78.1(2) . . . . yes
C(2) C(3) C(4) C(5) -127.8(2) . . . . yes
C(2) C(3) C(4) C(9) 47.7(3) . . . . yes
C(3) C(2) C(1) C(16) -62.0(3) . . . . yes
C(3) C(4) C(5) C(6) 167.1(2) . . . . yes
C(3) C(4) C(9) C(8) -167.7(2) . . . . yes
C(4) C(5) C(6) C(7) 0.8(3) . . . . yes
C(4) C(9) C(8) C(7) 0.4(3) . . . . yes
C(5) C(4) C(9) C(8) 8.1(3) . . . . yes
C(5) C(6) C(7) C(8) 7.6(3) . . . . yes
C(5) C(6) C(7) C(10) -168.5(2) . . . . yes
C(6) C(5) C(4) C(9) -8.6(3) . . . . yes
C(6) C(7) C(8) C(9) -8.2(3) . . . . yes
C(6) C(7) C(10) C(11) 126.5(2) . . . . yes
C(7) C(10) C(11) C(12) -68.8(2) . . . . yes
C(8) C(7) C(10) C(11) -49.6(3) . . . . yes
C(9) C(8) C(7) C(10) 168.0(2) . . . . yes
C(10) C(11) C(12) C(13) 66.9(2) . . . . yes
C(11) C(12) C(13) C(14) -102.4(2) . . . . yes
C(11) C(12) C(13) C(18) 76.2(2) . . . . yes
C(12) C(13) C(14) C(15) 171.6(2) . . . . yes
C(12) C(13) C(18) C(17) -166.0(2) . . . . yes
C(12) C(13) C(18) C(19) 17.2(3) . . . . yes
C(13) C(14) C(15) C(16) -5.5(3) . . . . yes
C(13) C(14) C(15) C(21) 175.7(2) . . . 5_556 yes
C(13) C(18) C(17) C(16) -6.1(3) . . . . yes
C(13) C(18) C(19) C(20) 59.8(3) . . . . yes
C(14) C(13) C(18) C(17) 12.6(3) . . . . yes
C(14) C(13) C(18) C(19) -164.2(2) . . . . yes
C(14) C(15) C(16) C(17) 12.1(3) . . . . yes
C(14) C(15) C(21) C(20) -111.5(2) . . 5_556 5_556 yes
C(15) C(14) C(13) C(18) -7.0(3) . . . . yes
C(15) C(16) C(17) C(18) -6.5(3) . . . . yes
C(15) C(21) C(20) C(19) 62.8(3) . 5_556 5_556 5_556 yes
C(16) C(15) C(21) C(20) 69.8(3) . . 5_556 5_556 yes
C(16) C(17) C(18) C(19) 170.7(2) . . . . yes
C(17) C(16) C(15) C(21) -169.3(2) . . . 5_556 yes
C(17) C(18) C(19) C(20) -117.0(2) . . . . yes
C(18) C(19) C(20) C(21) 60.6(2) . . . . yes
C(18) C(19) C(20) C(21) 60.6(2) . . . . yes
